data_4020516
loop_
_publ_author_name
'Takuya Koizumi'
'Kenji Harada'
'Haruyasu Asahara'
'Eiko Mochizuki'
'Ken Kokubo'
'Takumi Oshima'

_publ_section_title
;
 Acid-Catalyzed Transannular Cyclization of
 3aH-Cyclopentene[8]annulene-1,4-(5H,9aH)-diones
 and Some Proposed Mechanisms
;
_journal_name_full 'Journal of Organic Chemistry'
_journal_page_first 8364
_journal_page_last 8371
_journal_paper_doi 10.1021/jo050992x
_journal_volume 70
_journal_year 2005
_chemical_formula_moiety 'C35 H28 O2'
_chemical_formula_sum 'C35 H28 O2'
_chemical_formula_weight 480.61
_space_group_IT_number 15
_symmetry_cell_setting monoclinic
_symmetry_space_group_name_Hall '-C 2yc'
_symmetry_space_group_name_H-M 'C 1 2/c 1'
_cell_angle_alpha 90
_cell_angle_beta 102.98(3)
_cell_angle_gamma 90
_cell_formula_units_Z 8
_cell_length_a 27.38(5)
_cell_length_b 8.847(12)
_cell_length_c 22.82(4)
_cell_measurement_temperature 293.1
_cell_volume 5386.9(13)
_exptl_crystal_density_diffrn 1.185
_cod_original_sg_symbol_H-M 'C 2/c'
_cod_database_code 4020516

loop_
_symmetry_equiv_pos_as_xyz
x,y,z
-x,-y,-z
x+1/2,y+1/2,z
-x+1/2,-y+1/2,-z
-x,y,-z+1/2
x,-y,z+1/2
-x+1/2,y+1/2,-z+1/2
x+1/2,-y+1/2,z+1/2

loop_
_atom_site_label
_atom_site_type_symbol
_atom_site_fract_x
_atom_site_fract_y
_atom_site_fract_z
_atom_site_U_iso_or_equiv
_atom_site_adp_type
_atom_site_occupancy
_atom_site_symmetry_multiplicity
_atom_site_calc_flag
_atom_site_refinement_flags
_atom_site_disorder_assembly
_atom_site_disorder_group
O1 O 0.9227(2) 0.5358(7) 0.2100(3) 0.056(2) Uani 1.00 1 d . . .
O2 O 0.8067(2) 0.3738(8) -0.0091(3) 0.071(2) Uani 1.00 1 d . . .
C1 C 0.8805(5) -0.0736(11) 0.1430(6) 0.080(5) Uani 1.00 1 d . . .
C3 C 0.9752(3) 0.6946(10) 0.1000(4) 0.034(3) Uani 1.00 1 d . . .
C4 C 0.8119(3) 0.3644(9) 0.1424(3) 0.027(2) Uani 1.00 1 d . . .
C5 C 0.9085(3) 0.5445(9) 0.0255(4) 0.032(2) Uani 1.00 1 d . . .
C6 C 0.7677(3) 0.3620(8) 0.1735(3) 0.032(2) Uani 1.00 1 d . . .
C8 C 0.9374(3) 0.5802(9) 0.0776(3) 0.033(2) Uani 1.00 1 d . . .
C9 C 0.8986(3) 0.4953(10) 0.1611(4) 0.041(3) Uani 1.00 1 d . . .
C10 C 1.0077(3) 0.6856(10) 0.1584(4) 0.044(3) Uani 1.00 1 d . . .
C11 C 0.8327(3) 0.4045(10) 0.0391(4) 0.036(3) Uani 1.00 1 d . . .
C12 C 0.9232(3) 0.4486(8) 0.1113(3) 0.027(2) Uani 1.00 1 d . . .
C13 C 0.8370(3) 0.2074(9) 0.1430(4) 0.029(2) Uani 1.00 1 d . . .
C14 C 0.8432(3) 0.5061(9) 0.1492(4) 0.036(3) Uani 1.00 1 d . . .
C15 C 0.8894(3) 0.3966(9) 0.0489(3) 0.030(2) Uani 1.00 1 d . . .
C16 C 0.6888(4) 0.3524(11) 0.2298(5) 0.061(4) Uani 1.00 1 d . . .
C17 C 0.8704(3) 0.7321(13) -0.1512(4) 0.057(3) Uani 1.00 1 d . . .
C18 C 0.8086(3) 0.4675(9) 0.0877(4) 0.033(2) Uani 1.00 1 d . . .
C19 C 0.9023(4) 0.0363(12) 0.1857(5) 0.065(4) Uani 1.00 1 d . . .
C20 C 0.8945(3) 0.6125(10) -0.0368(4) 0.038(3) Uani 1.00 1 d . . .
C21 C 0.8806(3) 0.1740(10) 0.1853(4) 0.045(3) Uani 1.00 1 d . . .
C22 C 0.8153(3) 0.0974(10) 0.1012(4) 0.052(3) Uani 1.00 1 d . . .
C23 C 1.0170(4) 0.9339(12) 0.0876(5) 0.067(4) Uani 1.00 1 d . . .
C24 C 0.7621(3) 0.5581(9) 0.0645(4) 0.058(3) Uani 1.00 1 d . . .
C25 C 0.7245(3) 0.2916(10) 0.1457(4) 0.044(3) Uani 1.00 1 d . . .
C26 C 1.0433(4) 0.7943(11) 0.1793(5) 0.061(3) Uani 1.00 1 d . . .
C27 C 0.9816(3) 0.8245(11) 0.0663(4) 0.051(3) Uani 1.00 1 d . . .
C28 C 0.8978(5) 0.610(1) -0.1402(5) 0.097(5) Uani 1.00 1 d . . .
C29 C 0.7703(3) 0.4285(10) 0.2276(5) 0.053(3) Uani 1.00 1 d . . .
C30 C 0.8368(5) -0.0409(10) 0.1022(5) 0.069(4) Uani 1.00 1 d . . .
C31 C 0.9115(4) 0.5503(11) -0.0822(5) 0.071(4) Uani 1.00 1 d . . .
C32 C 0.8552(4) 0.799(1) -0.1045(5) 0.099(5) Uani 1.00 1 d . . .
C33 C 0.8667(4) 0.7484(13) -0.0462(5) 0.086(5) Uani 1.00 1 d . . .
C34 C 1.0479(4) 0.9191(12) 0.1454(5) 0.068(4) Uani 1.00 1 d . . .
C35 C 0.7315(4) 0.4198(12) 0.2563(5) 0.068(4) Uani 1.00 1 d . . .
C36 C 0.9063(4) 0.2516(9) 0.0231(4) 0.066(4) Uani 1.00 1 d . . .
C37 C 0.6844(3) 0.2848(11) 0.1744(5) 0.055(3) Uani 1.00 1 d . . .
H1 H 0.7345(4) 0.4653(12) 0.2947(5) 0.081(4) Uiso 1.00 1 c . . .
H2 H 0.6620(4) 0.3463(11) 0.2498(5) 0.080(4) Uiso 1.00 1 c . . .
H3 H 0.6540(3) 0.2357(11) 0.1557(5) 0.064(4) Uiso 1.00 1 c . . .
H4 H 0.7218(3) 0.2482(10) 0.1070(4) 0.054(3) Uiso 1.00 1 c . . .
H5 H 0.8005(3) 0.4788(10) 0.2461(5) 0.065(4) Uiso 1.00 1 c . . .
H6 H 1.0026(3) 0.6010(10) 0.1820(4) 0.054(3) Uiso 1.00 1 c . . .
H7 H 1.0650(4) 0.7802(11) 0.2178(5) 0.070(4) Uiso 1.00 1 c . . .
H8 H 1.0723(4) 0.9937(12) 0.1608(5) 0.080(4) Uiso 1.00 1 c . . .
H9 H 1.0207(4) 1.0215(12) 0.0649(5) 0.081(4) Uiso 1.00 1 c . . .
H10 H 0.9608(3) 0.8346(11) 0.0271(4) 0.060(3) Uiso 1.00 1 c . . .
H11 H 0.9330(4) 0.4646(11) -0.0749(5) 0.089(5) Uiso 1.00 1 c . . .
H12 H 0.9082(5) 0.561(1) -0.1724(5) 0.121(6) Uiso 1.00 1 c . . .
H13 H 0.8628(3) 0.7726(13) -0.1908(4) 0.067(4) Uiso 1.00 1 c . . .
H14 H 0.8337(4) 0.884(1) -0.1134(5) 0.126(6) Uiso 1.00 1 c . . .
H15 H 0.8956(3) 0.2462(10) 0.2147(4) 0.055(3) Uiso 1.00 1 c . . .
H16 H 0.9325(4) 0.0097(12) 0.2133(5) 0.084(5) Uiso 1.00 1 c . . .
H17 H 0.8952(5) -0.1708(11) 0.1432(6) 0.107(6) Uiso 1.00 1 c . . .
H18 H 0.8222(5) -0.1129(10) 0.0725(5) 0.091(6) Uiso 1.00 1 c . . .
H19 H 0.7842(3) 0.1207(10) 0.0747(4) 0.067(4) Uiso 1.00 1 c . . .
H20 H 0.8947(4) 0.1659(9) 0.0411(4) 0.084(4) Uiso 1.00 1 c . . .
H21 H 0.8932(4) 0.2491(9) -0.0191(4) 0.084(4) Uiso 1.00 1 c . . .
H22 H 0.9419(4) 0.2503(9) 0.0312(4) 0.084(4) Uiso 1.00 1 c . . .
H23 H 0.7495(3) 0.5930(9) 0.0976(4) 0.066(4) Uiso 1.00 1 c . . .
H24 H 0.7684(3) 0.6420(9) 0.0413(4) 0.066(4) Uiso 1.00 1 c . . .
H25 H 0.7382(3) 0.4934(9) 0.0402(4) 0.066(4) Uiso 1.00 1 c . . .
H26 H 0.8317(3) 0.5851(9) 0.1709(4) 0.045(3) Uiso 1.00 1 c . . .
H27 H 0.9506(3) 0.3831(8) 0.1263(3) 0.031(3) Uiso 1.00 1 c . . .

loop_
_atom_site_aniso_label
_atom_site_aniso_U_11
_atom_site_aniso_U_22
_atom_site_aniso_U_33
_atom_site_aniso_U_12
_atom_site_aniso_U_13
_atom_site_aniso_U_23
O1 0.055(4) 0.073(5) 0.038(4) -0.017(4) 0.007(3) -0.010(4)
O2 0.059(4) 0.108(6) 0.039(4) -0.030(5) -0.007(3) -0.001(5)
C1 0.101(10) 0.032(6) 0.134(12) 0.049(7) 0.086(9) 0.057(8)
C3 0.035(5) 0.037(5) 0.039(5) 0.020(5) 0.025(4) 0.025(5)
C4 0.020(4) 0.046(5) 0.014(4) 0.003(4) -0.000(3) -0.004(4)
C5 0.027(5) 0.038(5) 0.029(5) 0.012(5) 0.006(4) 0.008(5)
C6 0.053(6) 0.018(4) 0.022(4) 0.000(5) 0.003(4) -0.015(4)
C8 0.039(5) 0.033(5) 0.022(4) -0.006(5) 0.001(4) 0.007(4)
C9 0.050(6) 0.045(6) 0.023(5) -0.031(5) -0.001(4) -0.006(5)
C10 0.045(6) 0.041(6) 0.048(6) -0.010(5) 0.016(5) 0.011(5)
C11 0.037(5) 0.032(5) 0.038(5) -0.002(5) 0.007(4) 0.010(5)
C12 0.028(5) 0.026(4) 0.023(4) 0.004(4) -0.000(4) -0.002(4)
C13 0.019(4) 0.023(4) 0.051(6) -0.003(4) 0.019(4) 0.002(5)
C14 0.059(6) 0.029(5) 0.023(4) -0.007(5) 0.020(4) -0.016(4)
C15 0.046(5) 0.021(4) 0.020(4) -0.012(5) -0.000(4) -0.006(4)
C16 0.055(7) 0.062(7) 0.083(8) 0.031(6) 0.049(6) -0.006(7)
C17 0.045(6) 0.092(9) 0.031(5) -0.022(7) 0.002(5) 0.027(6)
C18 0.031(5) 0.029(5) 0.031(5) 0.016(4) -0.012(4) 0.001(4)
C19 0.078(9) 0.052(6) 0.079(9) 0.019(7) 0.046(8) 0.032(7)
C20 0.030(5) 0.048(6) 0.047(6) -0.023(5) 0.032(5) -0.007(5)
C21 0.041(6) 0.049(6) 0.048(6) 0.007(6) 0.017(5) 0.019(6)
C22 0.052(7) 0.055(6) 0.061(7) -0.022(6) 0.038(6) -0.005(6)
C23 0.075(7) 0.075(8) 0.053(7) -0.018(7) 0.021(6) 0.029(7)
C24 0.050(6) 0.045(6) 0.071(8) -0.000(6) -0.004(5) 0.011(6)
C25 0.055(6) 0.051(6) 0.029(5) 0.007(6) 0.016(5) -0.014(5)
C26 0.056(7) 0.056(6) 0.062(8) -0.019(6) -0.004(6) 0.007(7)
C27 0.034(5) 0.069(7) 0.046(6) -0.021(6) -0.001(5) 0.012(6)
C28 0.18(1) 0.092(10) 0.032(6) 0.056(10) 0.045(8) 0.013(7)
C29 0.025(5) 0.047(6) 0.091(8) -0.031(5) 0.019(5) -0.012(6)
C30 0.130(11) 0.015(5) 0.084(9) 0.018(7) 0.069(9) -0.002(6)
C31 0.086(8) 0.073(8) 0.063(7) 0.047(7) 0.034(7) 0.036(7)
C32 0.087(9) 0.143(12) 0.085(9) 0.066(9) 0.055(8) 0.088(9)
C33 0.096(9) 0.092(9) 0.077(9) 0.049(8) 0.033(8) 0.038(8)
C34 0.070(8) 0.056(7) 0.075(8) -0.029(7) 0.008(7) 0.012(7)
C35 0.066(8) 0.083(9) 0.053(7) 0.002(8) 0.008(6) -0.034(7)
C36 0.092(9) 0.053(6) 0.065(8) -0.003(7) 0.039(7) -0.012(6)
C37 0.039(6) 0.055(7) 0.065(7) -0.005(6) 0.003(5) -0.014(6)

loop_
_geom_bond_atom_site_label_1
_geom_bond_site_symmetry_1
_geom_bond_atom_site_label_2
_geom_bond_site_symmetry_2
_geom_bond_distance
_geom_bond_publ_flag
O1 . C9 . 1.216(9) yes
O2 . C11 . 1.201(9) yes
C1 . C19 . 1.410(14) yes
C1 . C30 . 1.371(15) yes
C1 . H17 . 0.9501(11) no
C3 . C8 . 1.46(1) yes
C3 . C10 . 1.428(11) yes
C3 . C27 . 1.42(1) yes
C4 . C6 . 1.54(1) yes
C4 . C13 . 1.55(1) yes
C4 . C14 . 1.51(1) yes
C4 . C18 . 1.53(1) yes
C5 . C8 . 1.31(1) yes
C5 . C15 . 1.55(1) yes
C5 . C20 . 1.512(11) yes
C6 . C25 . 1.36(1) yes
C6 . C29 . 1.355(11) yes
C8 . C12 . 1.49(1) yes
C9 . C12 . 1.50(1) yes
C9 . C14 . 1.483(11) yes
C10 . C26 . 1.38(1) yes
C10 . H6 . 0.950(1) no
C11 . C15 . 1.52(1) yes
C11 . C18 . 1.519(11) yes
C12 . C15 . 1.583(9) yes
C12 . H27 . 0.950(1) no
C13 . C21 . 1.388(11) yes
C13 . C22 . 1.399(11) yes
C14 . C18 . 1.54(1) yes
C14 . H26 . 0.9500(9) no
C15 . C36 . 1.53(1) yes
C16 . C35 . 1.331(12) yes
C16 . C37 . 1.378(12) yes
C16 . H2 . 0.9500(12) no
C17 . C28 . 1.307(13) yes
C17 . C32 . 1.364(14) yes
C17 . H13 . 0.9500(13) no
C18 . C24 . 1.496(9) yes
C19 . C21 . 1.354(11) yes
C19 . H16 . 0.9499(11) no
C20 . C31 . 1.346(11) yes
C20 . C33 . 1.414(12) yes
C21 . H15 . 0.9499(9) no
C22 . C30 . 1.356(11) yes
C22 . H19 . 0.9500(12) no
C23 . C27 . 1.379(11) yes
C23 . C34 . 1.403(13) yes
C23 . H9 . 0.950(1) no
C24 . H23 . 0.9499(11) no
C24 . H24 . 0.950(1) no
C24 . H25 . 0.9499(9) no
C25 . C37 . 1.401(11) yes
C25 . H4 . 0.9501(13) no
C26 . C34 . 1.371(12) yes
C26 . H7 . 0.9500(12) no
C27 . H10 . 0.9501(13) no
C28 . C31 . 1.396(13) yes
C28 . H12 . 0.9501(11) no
C29 . C35 . 1.370(11) yes
C29 . H5 . 0.9501(11) no
C30 . H18 . 0.9500(9) no
C31 . H11 . 0.950(1) no
C32 . C33 . 1.370(13) yes
C32 . H14 . 0.950(1) no
C34 . H8 . 0.950(1) no
C35 . H1 . 0.9501(13) no
C36 . H20 . 0.9500(9) no
C36 . H21 . 0.9500(15) no
C36 . H22 . 0.9501(16) no
C37 . H3 . 0.9500(11) no
